data_2231591
loop_
_publ_author_name
'Jadhav, Pramodkumar'
'Schatte, Gabriele'
'Labiuk, Shaunivan'
'Burnett, Peta-Gaye'
'Li, Bonnie'
'Okinyo-Owiti, Denis'
'Reaney, Martin'
'Grochulski, Pawel'
'Fodje, Michel'
'Sammynaiken, Ramaswami'

_publ_section_title
;
 Cyclolinopeptide K butanol disolvate monohydrate
;
_journal_coeditor_code LH5292
_journal_issue 9
_journal_name_full 'Acta Crystallographica Section E'
_journal_page_first o2360
_journal_page_last o2361
_journal_paper_doi 10.1107/S1600536811032363
_journal_volume 67
_journal_year 2011
_chemical_formula_iupac 'C56 H83 N9 O11 S, 2C4 H10 O, H2 O'
_chemical_formula_moiety 'C56 H83 N9 O11 S, 2(C4 H10 O), H2 O'
_chemical_formula_sum 'C64 H105 N9 O14 S'
_chemical_formula_weight 1256.63
_chemical_name_common
;
<i>cyclo</i>-(Metsulfone-Leu-Ile-Pro-Pro-Phe-Phe-Val-Ile)
;
_chemical_name_systematic
;
Cyclolinopeptide K butanol disolvate monohydrate
;
_space_group_IT_number 19
_symmetry_cell_setting orthorhombic
_symmetry_space_group_name_Hall 'P 2ac 2ab'
_symmetry_space_group_name_H-M 'P 21 21 21'
_atom_sites_solution_hydrogens geom
_atom_sites_solution_primary direct
_atom_sites_solution_secondary difmap
_cell_angle_alpha 90.00
_cell_angle_beta 90.00
_cell_angle_gamma 90.00
_cell_formula_units_Z 4
_cell_length_a 11.402(9)
_cell_length_b 23.521(9)
_cell_length_c 25.440(7)
_cell_measurement_reflns_used 9870
_cell_measurement_temperature 100(2)
_cell_measurement_theta_max 26.49
_cell_measurement_theta_min 2.41
_cell_volume 6823(6)
_computing_cell_refinement
;
<i>SAINT</i> (Bruker, 2008)
;
_computing_data_collection
;
<i>MXDC</i> (Canadian Light Source, 2007)
;
_computing_data_reduction
;
<i>SAINT</i> (Bruker, 2008)
;
_computing_molecular_graphics
;
<i>CAMERON</i> (Watkin <i>et al.</i>, 1993) and SHELXTL (Sheldrick,
2008)
;
_computing_publication_material '<i>publCIF</i> (Westrip, 2010)'
_computing_structure_refinement '<i>SHELXL97</i> (Sheldrick, 2008)'
_computing_structure_solution
;
<i>SIR2004</i> (Burla <i>et al.</i>, 2005)
;
_diffrn_ambient_temperature 100(2)
_diffrn_detector_area_resol_mean 13.8
_diffrn_measured_fraction_theta_full 0.999
_diffrn_measured_fraction_theta_max 0.999
_diffrn_measurement_device_type
;
300mm 16K Rayonix MX300 HE CCD detector with
an ACCEL MD2 microdiffractometer
;
_diffrn_measurement_method 'CCD rotation images, \w scans'
_diffrn_radiation_monochromator 'double crystal Si(111)'
_diffrn_radiation_source 'Beamline 081B-1 at the CLS'
_diffrn_radiation_type synchrotron
_diffrn_radiation_wavelength 0.68878
_diffrn_reflns_av_R_equivalents 0.0683
_diffrn_reflns_av_sigmaI/netI 0.0185
_diffrn_reflns_limit_h_max 14
_diffrn_reflns_limit_h_min -14
_diffrn_reflns_limit_k_max 30
_diffrn_reflns_limit_k_min -30
_diffrn_reflns_limit_l_max 33
_diffrn_reflns_limit_l_min -33
_diffrn_reflns_number 549120
_diffrn_reflns_theta_full 26.56
_diffrn_reflns_theta_max 26.56
_diffrn_reflns_theta_min 1.14
_exptl_absorpt_coefficient_mu 0.115
_exptl_absorpt_correction_T_max 0.9886
_exptl_absorpt_correction_T_min 0.9829
_exptl_absorpt_correction_type multi-scan
_exptl_absorpt_process_details '(<i>SADABS</i>; Bruker, 2008)'
_exptl_crystal_colour colourless
_exptl_crystal_density_diffrn 1.223
_exptl_crystal_density_method 'not measured'
_exptl_crystal_description rod
_exptl_crystal_F_000 2720
_exptl_crystal_size_max 0.15
_exptl_crystal_size_mid 0.12
_exptl_crystal_size_min 0.10
_refine_diff_density_max 0.676
_refine_diff_density_min -0.268
_refine_ls_abs_structure_details 'Flack (1983), 7070 Friedel pairs'
_refine_ls_abs_structure_Flack 0.13(5)
_refine_ls_extinction_coef 0.0066(3)
_refine_ls_extinction_expression Fc^*^=kFc[1+0.001xFc^2^\l^3^/sin(2\q)]^-1/4^
_refine_ls_extinction_method '<i>SHELXL97</i> (Sheldrick, 2008)'
_refine_ls_goodness_of_fit_ref 1.072
_refine_ls_hydrogen_treatment mixed
_refine_ls_matrix_type full
_refine_ls_number_parameters 888
_refine_ls_number_reflns 15641
_refine_ls_number_restraints 0
_refine_ls_restrained_S_all 1.072
_refine_ls_R_factor_all 0.0414
_refine_ls_R_factor_gt 0.0389
_refine_ls_shift/su_max 0.001
_refine_ls_shift/su_mean 0.000
_refine_ls_structure_factor_coef Fsqd
_refine_ls_weighting_details 'calc w=1/[\s^2^(Fo^2^)+(0.0428P)^2^+3.32078P] where P=(Fo^2^+2Fc^2^)/3'
_refine_ls_weighting_scheme calc
_refine_ls_wR_factor_gt 0.0964
_refine_ls_wR_factor_ref 0.0976
_reflns_number_gt 14786
_reflns_number_total 15641
_reflns_threshold_expression I>2\s(I)
_cod_data_source_file lh5292.cif
_cod_data_source_block I
_cod_database_code 2231591
_cod_database_fobs_code 2231591

loop_
_symmetry_equiv_pos_as_xyz
'x, y, z'
'-x+1/2, -y, z+1/2'
'x+1/2, -y+1/2, -z'
'-x, y+1/2, -z+1/2'

loop_
_atom_site_type_symbol
_atom_site_label
_atom_site_fract_x
_atom_site_fract_y
_atom_site_fract_z
_atom_site_U_iso_or_equiv
_atom_site_adp_type
_atom_site_calc_flag
_atom_site_refinement_flags
_atom_site_occupancy
_atom_site_symmetry_multiplicity
_atom_site_disorder_assembly
_atom_site_disorder_group
S S1 -0.06845(4) 0.127042(18) 0.090277(17) 0.02233(9) Uani d . 1 1 . .
O O1 -0.17707(11) 0.11209(5) 0.06398(5) 0.0271(3) Uani d . 1 1 . .
O O2 -0.07595(14) 0.16630(6) 0.13357(6) 0.0354(3) Uani d . 1 1 . .
O O3 -0.08897(10) 0.29370(5) -0.04562(5) 0.0195(2) Uani d . 1 1 . .
O O4 -0.13526(13) 0.43495(7) -0.08748(6) 0.0363(3) Uani d . 1 1 . .
O O5 -0.00833(10) 0.52881(5) 0.04376(5) 0.0217(2) Uani d . 1 1 . .
O O6 -0.23894(11) 0.60979(5) 0.08609(5) 0.0254(3) Uani d . 1 1 . .
O O7 0.14169(11) 0.73331(5) 0.00361(5) 0.0235(3) Uani d . 1 1 . .
O O8 0.39874(10) 0.61559(5) 0.04670(5) 0.0236(3) Uani d . 1 1 . .
O O9 0.46130(11) 0.48642(5) -0.00112(5) 0.0241(3) Uani d . 1 1 . .
O O10 0.49071(11) 0.35178(5) 0.09127(5) 0.0249(3) Uani d . 1 1 . .
O O11 0.07474(10) 0.33509(5) 0.06117(5) 0.0205(2) Uani d . 1 1 . .
N N1 0.17591(13) 0.26283(6) 0.02387(6) 0.0181(3) Uani d . 1 1 . .
H H1D 0.236(2) 0.2415(11) 0.0257(10) 0.039(7) Uiso d . 1 1 . .
N N2 0.08840(13) 0.33307(6) -0.05879(6) 0.0182(3) Uani d . 1 1 . .
H H2D 0.159(2) 0.3328(9) -0.0533(9) 0.027(6) Uiso d . 1 1 . .
N N3 -0.04192(13) 0.41929(6) -0.01064(6) 0.0191(3) Uani d . 1 1 . .
H H3D 0.013(2) 0.3973(11) 0.0051(10) 0.040(7) Uiso d . 1 1 . .
N N4 -0.17491(12) 0.54896(6) 0.00023(6) 0.0187(3) Uani d . 1 1 . .
N N5 -0.12916(13) 0.68641(6) 0.06591(6) 0.0192(3) Uani d . 1 1 . .
N N6 0.10867(13) 0.67134(6) 0.07003(6) 0.0198(3) Uani d . 1 1 . .
H H6D 0.058(2) 0.6570(10) 0.0901(10) 0.035(6) Uiso d . 1 1 . .
N N7 0.22187(13) 0.57544(6) 0.03130(6) 0.0187(3) Uani d . 1 1 . .
H H7D 0.149(2) 0.5777(9) 0.0358(8) 0.020(5) Uiso d . 1 1 . .
N N8 0.35439(13) 0.48453(6) 0.07367(6) 0.0194(3) Uani d . 1 1 . .
H H8D 0.289(2) 0.4905(9) 0.0850(9) 0.023(5) Uiso d . 1 1 . .
N N9 0.29706(13) 0.37135(6) 0.09964(6) 0.0184(3) Uani d . 1 1 . .
H H9D 0.2520(19) 0.3925(9) 0.1032(8) 0.018(5) Uiso d . 1 1 . .
C C1 0.07734(15) 0.24387(7) -0.00892(6) 0.0181(3) Uani d . 1 1 . .
H H1 0.1088(18) 0.2196(9) -0.0359(8) 0.021(5) Uiso d . 1 1 . .
C C2 -0.01456(15) 0.21152(7) 0.02323(7) 0.0193(3) Uani d . 1 1 . .
H H2A -0.0383 0.2350 0.0537 0.023 Uiso calc R 1 1 . .
H H2B -0.0849 0.2051 0.0012 0.023 Uiso calc R 1 1 . .
C C3 0.03106(15) 0.15447(7) 0.04287(7) 0.0199(3) Uani d . 1 1 . .
H H3A 0.1095 0.1594 0.0589 0.024 Uiso calc R 1 1 . .
H H3B 0.0383 0.1276 0.0131 0.024 Uiso calc R 1 1 . .
C C4 0.00104(19) 0.06480(8) 0.11222(7) 0.0286(4) Uani d . 1 1 . .
H H4A 0.0806 0.0739 0.1241 0.034 Uiso calc R 1 1 . .
H H4B 0.0050 0.0373 0.0834 0.034 Uiso calc R 1 1 . .
H H4C -0.0437 0.0485 0.1414 0.034 Uiso calc R 1 1 . .
C C5 0.01818(14) 0.29271(7) -0.03886(6) 0.0173(3) Uani d . 1 1 . .
C C6 0.04216(15) 0.37934(7) -0.09113(7) 0.0202(3) Uani d . 1 1 . .
H H6 0.1004(17) 0.4084(8) -0.0936(8) 0.016(5) Uiso d . 1 1 . .
C C7 0.00408(17) 0.35989(8) -0.14566(7) 0.0271(4) Uani d . 1 1 . .
H H7A -0.0394 0.3913 -0.1628 0.033 Uiso calc R 1 1 . .
H H7B -0.0507 0.3275 -0.1417 0.033 Uiso calc R 1 1 . .
C C8 0.10494(19) 0.34175(8) -0.18180(7) 0.0302(4) Uani d . 1 1 . .
H H8 0.1546 0.3132 -0.1630 0.036 Uiso calc R 1 1 . .
C C9 0.0533(3) 0.31392(14) -0.23131(10) 0.0657(9) Uani d . 1 1 . .
H H9A 0.0068 0.3420 -0.2507 0.079 Uiso calc R 1 1 . .
H H9B 0.0031 0.2820 -0.2211 0.079 Uiso calc R 1 1 . .
H H9C 0.1172 0.3001 -0.2537 0.079 Uiso calc R 1 1 . .
C C10 0.18107(19) 0.39122(9) -0.19816(8) 0.0329(4) Uani d . 1 1 . .
H H10A 0.1328 0.4197 -0.2161 0.039 Uiso calc R 1 1 . .
H H10B 0.2425 0.3778 -0.2221 0.039 Uiso calc R 1 1 . .
H H10C 0.2172 0.4082 -0.1670 0.039 Uiso calc R 1 1 . .
C C11 -0.05535(16) 0.41260(7) -0.06280(7) 0.0222(3) Uani d . 1 1 . .
C C12 -0.13120(15) 0.44886(7) 0.02026(7) 0.0196(3) Uani d . 1 1 . .
H H12 -0.2079(16) 0.4453(8) 0.0012(7) 0.011(4) Uiso d . 1 1 . .
C C13 -0.14060(15) 0.42277(7) 0.07553(7) 0.0214(3) Uani d . 1 1 . .
H H13 -0.0595 0.4167 0.0894 0.026 Uiso calc R 1 1 . .
C C14 -0.20542(18) 0.46237(8) 0.11314(8) 0.0291(4) Uani d . 1 1 . .
H H14A -0.1622 0.4982 0.1163 0.035 Uiso calc R 1 1 . .
H H14B -0.2114 0.4444 0.1478 0.035 Uiso calc R 1 1 . .
H H14C -0.2843 0.4699 0.0995 0.035 Uiso calc R 1 1 . .
C C15 -0.20159(16) 0.36443(7) 0.07129(7) 0.0241(4) Uani d . 1 1 . .
H H15A -0.2856 0.3705 0.0631 0.029 Uiso calc R 1 1 . .
H H15B -0.1665 0.3430 0.0417 0.029 Uiso calc R 1 1 . .
C C16 -0.1920(2) 0.32872(9) 0.12116(8) 0.0334(4) Uani d . 1 1 . .
H H16A -0.1092 0.3240 0.1305 0.040 Uiso calc R 1 1 . .
H H16B -0.2273 0.2913 0.1151 0.040 Uiso calc R 1 1 . .
H H16C -0.2333 0.3479 0.1499 0.040 Uiso calc R 1 1 . .
C C17 -0.10061(14) 0.51252(7) 0.02211(6) 0.0185(3) Uani d . 1 1 . .
C C18 -0.28831(15) 0.53559(7) -0.02517(8) 0.0242(4) Uani d . 1 1 . .
H H18A -0.3384 0.5124 -0.0017 0.029 Uiso calc R 1 1 . .
H H18B -0.2763 0.5149 -0.0586 0.029 Uiso calc R 1 1 . .
C C19 -0.34284(15) 0.59379(7) -0.03497(8) 0.0255(4) Uani d . 1 1 . .
H H19A -0.3925 0.6055 -0.0049 0.031 Uiso calc R 1 1 . .
H H19B -0.3911 0.5936 -0.0673 0.031 Uiso calc R 1 1 . .
C C20 -0.23707(15) 0.63339(7) -0.04102(7) 0.0232(3) Uani d . 1 1 . .
H H20A -0.2586 0.6733 -0.0334 0.028 Uiso calc R 1 1 . .
H H20B -0.2038 0.6311 -0.0769 0.028 Uiso calc R 1 1 . .
C C21 -0.15010(14) 0.61022(7) 0.00013(7) 0.0183(3) Uani d . 1 1 . .
H H21 -0.0659(18) 0.6162(8) -0.0107(8) 0.020(5) Uiso d . 1 1 . .
C C22 -0.17600(14) 0.63503(7) 0.05464(7) 0.0191(3) Uani d . 1 1 . .
C C23 -0.16410(17) 0.71832(8) 0.11377(7) 0.0248(4) Uani d . 1 1 . .
H H23A -0.1416 0.6974 0.1460 0.030 Uiso calc R 1 1 . .
H H23B -0.2497 0.7252 0.1143 0.030 Uiso calc R 1 1 . .
C C24 -0.09648(17) 0.77413(7) 0.10923(7) 0.0261(4) Uani d . 1 1 . .
H H24A -0.0194 0.7714 0.1269 0.031 Uiso calc R 1 1 . .
H H24B -0.1414 0.8060 0.1248 0.031 Uiso calc R 1 1 . .
C C25 -0.08167(16) 0.78212(7) 0.04989(7) 0.0231(3) Uani d . 1 1 . .
H H25A -0.0147 0.8075 0.0419 0.028 Uiso calc R 1 1 . .
H H25B -0.1537 0.7980 0.0339 0.028 Uiso calc R 1 1 . .
C C26 -0.05830(15) 0.72114(7) 0.03017(7) 0.0200(3) Uani d . 1 1 . .
H H26 -0.0833(18) 0.7144(8) -0.0064(8) 0.021(5) Uiso d . 1 1 . .
C C27 0.07336(15) 0.70872(7) 0.03343(7) 0.0195(3) Uani d . 1 1 . .
C C28 0.23268(14) 0.66436(7) 0.08197(7) 0.0194(3) Uani d . 1 1 . .
H H28 0.2752(17) 0.6983(8) 0.0714(7) 0.013(4) Uiso d . 1 1 . .
C C29 0.25020(17) 0.65554(7) 0.14107(7) 0.0241(4) Uani d . 1 1 . .
H H29A 0.2097 0.6202 0.1520 0.029 Uiso calc R 1 1 . .
H H29B 0.3349 0.6508 0.1484 0.029 Uiso calc R 1 1 . .
C C30 0.20363(16) 0.70476(8) 0.17311(7) 0.0249(4) Uani d . 1 1 . .
C C31 0.24759(19) 0.75914(9) 0.16578(8) 0.0320(4) Uani d . 1 1 . .
H H31 0.3056 0.7657 0.1397 0.038 Uiso calc . 1 1 . .
C C32 0.2071(2) 0.80423(9) 0.19648(10) 0.0423(5) Uani d . 1 1 . .
H H32 0.2362 0.8416 0.1907 0.051 Uiso calc . 1 1 . .
C C33 0.1246(2) 0.79445(11) 0.23530(9) 0.0452(6) Uani d . 1 1 . .
H H33 0.0982 0.8249 0.2567 0.054 Uiso calc . 1 1 . .
C C34 0.0809(2) 0.74078(12) 0.24280(9) 0.0473(6) Uani d . 1 1 . .
H H34 0.0248 0.7341 0.2697 0.057 Uiso calc . 1 1 . .
C C35 0.11831(19) 0.69604(9) 0.21119(8) 0.0353(5) Uani d . 1 1 . .
H H35 0.0853 0.6593 0.2157 0.042 Uiso calc . 1 1 . .
C C36 0.29122(15) 0.61622(7) 0.05117(7) 0.0202(3) Uani d . 1 1 . .
C C37 0.27005(15) 0.53101(7) -0.00266(7) 0.0196(3) Uani d . 1 1 . .
H H37 0.2069(18) 0.5028(8) -0.0056(8) 0.016(5) Uiso d . 1 1 . .
C C38 0.30238(16) 0.55437(8) -0.05705(7) 0.0240(4) Uani d . 1 1 . .
H H38A 0.3555 0.5873 -0.0527 0.029 Uiso calc R 1 1 . .
H H38B 0.3453 0.5247 -0.0769 0.029 Uiso calc R 1 1 . .
C C39 0.19690(15) 0.57258(7) -0.08839(7) 0.0221(3) Uani d . 1 1 . .
C C40 0.1399(2) 0.53331(8) -0.11996(8) 0.0338(4) Uani d . 1 1 . .
H H40 0.1677 0.4953 -0.1212 0.041 Uiso calc . 1 1 . .
C C41 0.0432(2) 0.54846(10) -0.14979(10) 0.0432(5) Uani d . 1 1 . .
H H41 0.0048 0.5208 -0.1709 0.052 Uiso calc . 1 1 . .
C C42 0.00256(19) 0.60398(9) -0.14873(8) 0.0356(4) Uani d . 1 1 . .
H H42 -0.0632 0.6147 -0.1694 0.043 Uiso calc . 1 1 . .
C C43 0.05820(18) 0.64371(8) -0.11743(8) 0.0294(4) Uani d . 1 1 . .
H H43 0.0309 0.6819 -0.1166 0.035 Uiso calc . 1 1 . .
C C44 0.15384(16) 0.62784(7) -0.08726(7) 0.0244(3) Uani d . 1 1 . .
H H44 0.1907 0.6552 -0.0654 0.029 Uiso calc . 1 1 . .
C C45 0.37290(15) 0.49933(7) 0.02332(7) 0.0192(3) Uani d . 1 1 . .
C C46 0.43758(15) 0.44978(7) 0.10252(6) 0.0193(3) Uani d . 1 1 . .
H H46 0.5132(19) 0.4548(9) 0.0867(8) 0.020(5) Uiso d . 1 1 . .
C C47 0.44064(16) 0.46801(8) 0.16082(7) 0.0245(4) Uani d . 1 1 . .
H H47 0.3592 0.4651 0.1752 0.029 Uiso calc R 1 1 . .
C C48 0.4794(2) 0.53018(9) 0.16478(9) 0.0382(5) Uani d . 1 1 . .
H H48A 0.4822 0.5415 0.2018 0.046 Uiso calc R 1 1 . .
H H48B 0.4234 0.5543 0.1459 0.046 Uiso calc R 1 1 . .
H H48C 0.5574 0.5345 0.1491 0.046 Uiso calc R 1 1 . .
C C49 0.52034(17) 0.43021(8) 0.19405(7) 0.0276(4) Uani d . 1 1 . .
H H49A 0.6017 0.4347 0.1824 0.033 Uiso calc R 1 1 . .
H H49B 0.4966 0.3904 0.1900 0.033 Uiso calc R 1 1 . .
H H49C 0.5139 0.4412 0.2311 0.033 Uiso calc R 1 1 . .
C C50 0.41129(14) 0.38636(7) 0.09661(6) 0.0188(3) Uani d . 1 1 . .
C C51 0.26020(15) 0.31211(7) 0.10027(6) 0.0175(3) Uani d . 1 1 . .
H H51 0.3301(17) 0.2884(8) 0.0892(8) 0.015(4) Uiso d . 1 1 . .
C C52 0.21596(15) 0.29313(7) 0.15511(6) 0.0202(3) Uani d . 1 1 . .
H H52 0.1436 0.3154 0.1636 0.024 Uiso calc R 1 1 . .
C C53 0.18312(18) 0.23028(8) 0.15318(7) 0.0266(4) Uani d . 1 1 . .
H H53A 0.2479 0.2085 0.1378 0.032 Uiso calc R 1 1 . .
H H53B 0.1127 0.2254 0.1316 0.032 Uiso calc R 1 1 . .
H H53C 0.1676 0.2166 0.1889 0.032 Uiso calc R 1 1 . .
C C54 0.30799(17) 0.30602(8) 0.19729(7) 0.0265(4) Uani d . 1 1 . .
H H54A 0.3815 0.2860 0.1881 0.032 Uiso calc R 1 1 . .
H H54B 0.3247 0.3473 0.1969 0.032 Uiso calc R 1 1 . .
C C55 0.2724(2) 0.28895(10) 0.25270(8) 0.0367(5) Uani d . 1 1 . .
H H55A 0.1925 0.3022 0.2597 0.044 Uiso calc R 1 1 . .
H H55B 0.3265 0.3062 0.2781 0.044 Uiso calc R 1 1 . .
H H55C 0.2754 0.2475 0.2560 0.044 Uiso calc R 1 1 . .
C C56 0.16265(14) 0.30451(7) 0.05998(6) 0.0168(3) Uani d . 1 1 . .
O O60 0.12773(12) 0.47775(6) 0.12012(5) 0.0297(3) Uani d . 1 1 . .
H H60 0.079(3) 0.4921(13) 0.0981(12) 0.057(8) Uiso d . 1 1 . .
C C61 0.1074(2) 0.49805(9) 0.17215(8) 0.0353(4) Uani d . 1 1 . .
H H61A 0.0341 0.5206 0.1728 0.042 Uiso calc R 1 1 . .
H H61B 0.1727 0.5233 0.1828 0.042 Uiso calc R 1 1 . .
C C62 0.09782(19) 0.44943(9) 0.21069(8) 0.0328(4) Uani d . 1 1 . .
H H62A 0.1664 0.4241 0.2063 0.039 Uiso calc R 1 1 . .
H H62B 0.0265 0.4271 0.2026 0.039 Uiso calc R 1 1 . .
C C63 0.0921(2) 0.46934(10) 0.26723(9) 0.0410(5) Uani d . 1 1 . .
H H63A 0.1635 0.4917 0.2751 0.049 Uiso calc R 1 1 . .
H H63B 0.0238 0.4950 0.2713 0.049 Uiso calc R 1 1 . .
C C64 0.0819(3) 0.42177(10) 0.30675(9) 0.0476(6) Uani d . 1 1 . .
H H64A 0.0121 0.3990 0.2990 0.057 Uiso calc R 1 1 . .
H H64B 0.0753 0.4378 0.3422 0.057 Uiso calc R 1 1 . .
H H64C 0.1518 0.3976 0.3048 0.057 Uiso calc R 1 1 . .
O O70A 0.1247(2) 0.09480(8) 0.31769(7) 0.0434(6) Uani d P 0.863(4) 1 A 1
H H70A 0.1276 0.1154 0.3446 0.052 Uiso calc PR 0.863(4) 1 A 1
C C71A 0.1982(3) 0.11838(12) 0.27765(10) 0.0463(8) Uani d P 0.863(4) 1 A 1
H H71A 0.2799 0.1210 0.2907 0.056 Uiso calc PR 0.863(4) 1 A 1
H H71B 0.1712 0.1572 0.2688 0.056 Uiso calc PR 0.863(4) 1 A 1
O O70B 0.2098(14) 0.0817(5) 0.3176(4) 0.0434(6) Uani d P 0.137(4) 1 A 2
H H70B 0.2402 0.0965 0.3444 0.052 Uiso calc PR 0.137(4) 1 A 2
C C71B 0.266(2) 0.1064(8) 0.2685(7) 0.0463(8) Uani d P 0.137(4) 1 A 2
H H71C 0.2609 0.1484 0.2679 0.056 Uiso calc PR 0.137(4) 1 A 2
H H71D 0.3491 0.0947 0.2652 0.056 Uiso calc PR 0.137(4) 1 A 2
C C72 0.1942(2) 0.08097(10) 0.22855(9) 0.0414(5) Uani d . 1 1 . .
H H72A 0.1115 0.0774 0.2171 0.050 Uiso calc R 1 1 A 1
H H72B 0.2378 0.1003 0.2001 0.050 Uiso calc R 1 1 A 1
C C73 0.2445(3) 0.02210(11) 0.23559(10) 0.0499(6) Uani d . 1 1 A .
H H73A 0.2037 0.0032 0.2652 0.060 Uiso calc R 1 1 . .
H H73B 0.3284 0.0255 0.2451 0.060 Uiso calc R 1 1 . .
C C74 0.2337(2) -0.01505(10) 0.18712(11) 0.0489(6) Uani d . 1 1 . .
H H74A 0.1507 -0.0199 0.1782 0.059 Uiso calc R 1 1 A .
H H74B 0.2688 -0.0523 0.1942 0.059 Uiso calc R 1 1 . .
H H74C 0.2747 0.0030 0.1577 0.059 Uiso calc R 1 1 . .
O O80 0.48874(14) 0.21728(6) 0.41673(6) 0.0350(3) Uani d . 1 1 . .
H H80A 0.439(3) 0.2245(14) 0.4479(14) 0.075(10) Uiso d . 1 1 . .
H H80B 0.506(3) 0.1789(13) 0.4284(12) 0.058(8) Uiso d . 1 1 . .

loop_
_atom_site_aniso_label
_atom_site_aniso_U_11
_atom_site_aniso_U_22
_atom_site_aniso_U_33
_atom_site_aniso_U_12
_atom_site_aniso_U_13
_atom_site_aniso_U_23
S1 0.0253(2) 0.01835(18) 0.0233(2) -0.00384(16) 0.00250(17) -0.00053(16)
O1 0.0224(6) 0.0243(6) 0.0345(7) -0.0015(5) -0.0004(5) 0.0024(5)
O2 0.0452(8) 0.0292(7) 0.0320(7) -0.0096(7) 0.0143(7) -0.0108(6)
O3 0.0193(6) 0.0169(5) 0.0223(6) -0.0013(4) -0.0007(5) -0.0008(4)
O4 0.0384(8) 0.0424(8) 0.0281(7) 0.0204(7) 0.0000(6) 0.0053(6)
O5 0.0183(6) 0.0194(6) 0.0272(6) -0.0022(5) -0.0012(5) 0.0026(5)
O6 0.0271(6) 0.0229(6) 0.0261(6) -0.0041(5) 0.0055(5) -0.0012(5)
O7 0.0219(6) 0.0206(6) 0.0280(6) 0.0004(5) 0.0029(5) 0.0033(5)
O8 0.0185(6) 0.0193(6) 0.0329(7) -0.0018(5) 0.0007(5) -0.0025(5)
O9 0.0220(6) 0.0267(6) 0.0236(6) 0.0032(5) 0.0039(5) -0.0030(5)
O10 0.0203(6) 0.0220(6) 0.0323(7) 0.0033(5) 0.0014(5) -0.0025(5)
O11 0.0199(6) 0.0201(5) 0.0214(6) 0.0037(5) -0.0001(5) -0.0029(5)
N1 0.0155(6) 0.0160(6) 0.0230(7) 0.0016(5) -0.0004(5) -0.0011(5)
N2 0.0176(7) 0.0168(6) 0.0201(7) 0.0017(5) 0.0009(5) 0.0001(5)
N3 0.0204(7) 0.0160(6) 0.0210(7) 0.0010(5) 0.0032(5) -0.0001(5)
N4 0.0174(6) 0.0141(6) 0.0246(7) 0.0001(5) -0.0009(6) -0.0032(5)
N5 0.0217(7) 0.0156(6) 0.0205(7) 0.0001(5) 0.0005(6) -0.0023(5)
N6 0.0171(7) 0.0178(7) 0.0246(7) -0.0007(5) 0.0002(6) 0.0022(6)
N7 0.0163(7) 0.0157(6) 0.0241(7) -0.0010(5) 0.0025(6) -0.0003(5)
N8 0.0158(7) 0.0194(7) 0.0229(7) 0.0013(5) 0.0019(6) 0.0002(5)
N9 0.0170(7) 0.0160(6) 0.0222(7) 0.0025(6) 0.0005(5) 0.0006(5)
C1 0.0190(8) 0.0151(7) 0.0202(8) 0.0004(6) -0.0004(6) -0.0024(6)
C2 0.0190(8) 0.0155(7) 0.0235(8) -0.0002(6) 0.0003(6) -0.0001(6)
C3 0.0218(8) 0.0152(7) 0.0225(8) -0.0011(6) 0.0009(6) -0.0003(6)
C4 0.0374(10) 0.0231(9) 0.0253(9) -0.0056(8) -0.0084(8) 0.0053(7)
C5 0.0220(8) 0.0154(7) 0.0144(7) -0.0003(6) 0.0015(6) -0.0037(6)
C6 0.0230(8) 0.0186(8) 0.0189(8) 0.0007(6) 0.0023(6) 0.0025(6)
C7 0.0277(9) 0.0356(10) 0.0180(8) 0.0003(8) 0.0035(7) 0.0001(7)
C8 0.0376(11) 0.0292(9) 0.0237(9) -0.0043(8) 0.0095(8) -0.0055(7)
C9 0.078(2) 0.080(2) 0.0394(13) -0.0420(17) 0.0269(13) -0.0311(14)
C10 0.0383(11) 0.0341(10) 0.0262(9) -0.0027(9) 0.0080(8) -0.0004(8)
C11 0.0255(8) 0.0188(7) 0.0225(8) 0.0031(7) 0.0035(7) 0.0033(6)
C12 0.0187(8) 0.0157(7) 0.0243(8) 0.0012(6) 0.0036(6) -0.0026(6)
C13 0.0221(8) 0.0182(8) 0.0239(8) -0.0013(6) 0.0059(7) -0.0013(6)
C14 0.0310(10) 0.0235(9) 0.0328(10) -0.0010(8) 0.0115(8) -0.0046(7)
C15 0.0238(8) 0.0194(8) 0.0293(9) -0.0026(7) 0.0050(7) 0.0004(7)
C16 0.0393(11) 0.0260(9) 0.0349(11) -0.0017(8) 0.0117(9) 0.0059(8)
C17 0.0189(8) 0.0170(7) 0.0198(8) 0.0007(6) 0.0042(6) -0.0004(6)
C18 0.0181(8) 0.0196(8) 0.0348(10) 0.0005(6) -0.0065(7) -0.0035(7)
C19 0.0193(8) 0.0229(9) 0.0343(10) 0.0039(7) -0.0056(7) -0.0031(7)
C20 0.0252(8) 0.0205(8) 0.0238(8) 0.0024(7) -0.0030(7) -0.0006(7)
C21 0.0186(8) 0.0135(7) 0.0227(8) -0.0001(6) -0.0004(6) -0.0005(6)
C22 0.0174(7) 0.0188(8) 0.0211(8) 0.0013(6) -0.0007(6) 0.0003(6)
C23 0.0279(9) 0.0240(9) 0.0226(8) -0.0001(7) 0.0013(7) -0.0070(7)
C24 0.0276(9) 0.0196(8) 0.0311(9) 0.0022(7) -0.0022(7) -0.0063(7)
C25 0.0240(8) 0.0143(7) 0.0311(9) 0.0039(6) -0.0019(7) -0.0023(6)
C26 0.0209(8) 0.0152(7) 0.0239(8) -0.0006(6) -0.0014(7) 0.0000(6)
C27 0.0211(8) 0.0134(7) 0.0239(8) 0.0007(6) -0.0012(7) -0.0020(6)
C28 0.0180(8) 0.0156(7) 0.0247(8) 0.0012(6) -0.0020(6) 0.0005(6)
C29 0.0289(9) 0.0207(8) 0.0228(8) 0.0044(7) -0.0014(7) 0.0020(7)
C30 0.0275(9) 0.0269(9) 0.0204(8) 0.0050(7) -0.0033(7) 0.0005(7)
C31 0.0357(10) 0.0286(10) 0.0318(10) -0.0020(8) 0.0018(8) -0.0063(8)
C32 0.0514(14) 0.0319(11) 0.0437(12) 0.0019(10) -0.0018(10) -0.0141(9)
C33 0.0570(14) 0.0497(14) 0.0288(11) 0.0218(12) -0.0016(10) -0.0130(10)
C34 0.0513(14) 0.0628(16) 0.0277(10) 0.0218(13) 0.0092(10) 0.0041(10)
C35 0.0373(11) 0.0379(11) 0.0308(10) 0.0084(9) 0.0054(8) 0.0092(9)
C36 0.0215(8) 0.0169(8) 0.0221(8) 0.0003(6) -0.0004(6) 0.0017(6)
C37 0.0210(8) 0.0165(7) 0.0213(8) 0.0006(6) 0.0021(6) 0.0000(6)
C38 0.0245(8) 0.0259(9) 0.0216(8) 0.0008(7) 0.0030(7) 0.0021(7)
C39 0.0260(8) 0.0217(8) 0.0186(8) -0.0021(7) 0.0020(7) 0.0004(7)
C40 0.0477(12) 0.0190(9) 0.0346(11) -0.0013(8) -0.0064(9) -0.0025(8)
C41 0.0526(14) 0.0336(11) 0.0433(12) -0.0055(10) -0.0207(11) -0.0062(9)
C42 0.0344(10) 0.0382(11) 0.0341(10) 0.0009(9) -0.0120(9) 0.0008(9)
C43 0.0324(10) 0.0243(9) 0.0313(10) 0.0013(8) 0.0028(8) 0.0017(7)
C44 0.0252(8) 0.0209(8) 0.0272(9) -0.0037(7) 0.0028(7) -0.0023(7)
C45 0.0196(8) 0.0156(7) 0.0225(8) -0.0034(6) -0.0007(6) -0.0027(6)
C46 0.0175(8) 0.0189(7) 0.0216(8) -0.0007(6) -0.0011(6) -0.0017(6)
C47 0.0197(8) 0.0314(9) 0.0224(8) 0.0027(7) -0.0008(7) -0.0066(7)
C48 0.0462(12) 0.0271(10) 0.0413(12) 0.0068(9) -0.0163(10) -0.0155(9)
C49 0.0267(9) 0.0344(10) 0.0218(8) -0.0036(8) -0.0026(7) -0.0005(7)
C50 0.0203(8) 0.0200(8) 0.0162(7) -0.0002(6) -0.0017(6) -0.0018(6)
C51 0.0191(8) 0.0154(7) 0.0180(8) 0.0009(6) -0.0005(6) -0.0001(6)
C52 0.0223(8) 0.0189(8) 0.0193(8) -0.0001(7) -0.0008(6) 0.0009(6)
C53 0.0335(10) 0.0217(9) 0.0246(9) -0.0057(7) 0.0005(7) 0.0024(7)
C54 0.0306(10) 0.0259(9) 0.0230(9) -0.0034(7) -0.0047(7) 0.0028(7)
C55 0.0521(13) 0.0361(11) 0.0220(9) -0.0121(10) -0.0057(9) 0.0018(8)
C56 0.0182(7) 0.0153(7) 0.0169(7) -0.0015(6) 0.0013(6) 0.0021(6)
O60 0.0260(7) 0.0390(8) 0.0240(7) 0.0023(6) 0.0003(5) 0.0047(6)
C61 0.0364(11) 0.0348(11) 0.0348(11) 0.0001(9) 0.0036(9) 0.0015(8)
C62 0.0385(11) 0.0292(9) 0.0307(10) 0.0008(8) 0.0027(8) -0.0001(8)
C63 0.0502(13) 0.0375(11) 0.0351(11) 0.0014(10) 0.0015(10) -0.0061(9)
C64 0.0701(17) 0.0427(13) 0.0301(11) -0.0020(12) -0.0021(11) -0.0019(9)
O70A 0.0668(15) 0.0371(10) 0.0263(8) -0.0151(10) -0.0020(9) 0.0046(7)
C71A 0.077(2) 0.0348(14) 0.0267(12) -0.0196(15) -0.0023(14) 0.0052(10)
O70B 0.0668(15) 0.0371(10) 0.0263(8) -0.0151(10) -0.0020(9) 0.0046(7)
C71B 0.077(2) 0.0348(14) 0.0267(12) -0.0196(15) -0.0023(14) 0.0052(10)
C72 0.0598(15) 0.0380(11) 0.0265(10) -0.0095(10) -0.0087(10) 0.0084(9)
C73 0.0518(15) 0.0502(14) 0.0476(14) 0.0056(12) -0.0093(12) 0.0144(11)
C74 0.0496(14) 0.0368(12) 0.0602(15) 0.0073(11) 0.0145(12) 0.0087(11)
O80 0.0414(8) 0.0280(7) 0.0356(8) 0.0076(6) 0.0023(7) 0.0023(6)

loop_
_atom_type_symbol
_atom_type_description
_atom_type_scat_dispersion_real
_atom_type_scat_dispersion_imag
_atom_type_scat_source
C C 0.0181 0.0091 'International Tables Vol C Tables 4.2.6.8 and 6.1.1.4'
H H 0.0000 0.0000 'International Tables Vol C Tables 4.2.6.8 and 6.1.1.4'
K K 0.3868 1.0657 'International Tables Vol C Tables 4.2.6.8 and 6.1.1.4'
O O 0.0492 0.0322 'International Tables Vol C Tables 4.2.6.8 and 6.1.1.4'

loop_
_geom_angle_atom_site_label_1
_geom_angle_atom_site_label_2
_geom_angle_atom_site_label_3
_geom_angle
O2 S1 O1 117.22(9)
O2 S1 C4 108.57(10)
O1 S1 C4 109.25(9)
O2 S1 C3 108.92(8)
O1 S1 C3 108.67(9)
C4 S1 C3 103.32(10)
C56 N1 C1 121.36(14)
C56 N1 H1D 118.7(17)
C1 N1 H1D 118.0(17)
C5 N2 C6 121.61(15)
C5 N2 H2D 121.1(16)
C6 N2 H2D 117.3(16)
C11 N3 C12 120.45(15)
C11 N3 H3D 116.6(16)
C12 N3 H3D 121.1(16)
C17 N4 C21 120.75(14)
C17 N4 C18 127.14(14)
C21 N4 C18 112.10(13)
C22 N5 C26 125.77(14)
C22 N5 C23 121.32(15)
C26 N5 C23 112.02(13)
C27 N6 C28 120.66(15)
C27 N6 H6D 118.5(17)
C28 N6 H6D 119.7(17)
C36 N7 C37 120.78(15)
C36 N7 H7D 119.1(14)
C37 N7 H7D 119.8(14)
C45 N8 C46 121.69(15)
C45 N8 H8D 115.9(16)
C46 N8 H8D 121.2(16)
C50 N9 C51 121.94(15)
C50 N9 H9D 120.9(17)
C51 N9 H9D 117.0(17)
N1 C1 C2 111.78(14)
N1 C1 C5 113.02(13)
C2 C1 C5 109.65(14)
N1 C1 H1 107.4(12)
C2 C1 H1 110.0(12)
C5 C1 H1 104.7(12)
C3 C2 C1 112.28(14)
C3 C2 H2A 109.1
C1 C2 H2A 109.1
C3 C2 H2B 109.1
C1 C2 H2B 109.1
H2A C2 H2B 107.9
C2 C3 S1 108.93(12)
C2 C3 H3A 109.9
S1 C3 H3A 109.9
C2 C3 H3B 109.9
S1 C3 H3B 109.9
H3A C3 H3B 108.3
S1 C4 H4A 109.5
S1 C4 H4B 109.5
H4A C4 H4B 109.5
S1 C4 H4C 109.5
H4A C4 H4C 109.5
H4B C4 H4C 109.5
O3 C5 N2 121.66(16)
O3 C5 C1 121.24(15)
N2 C5 C1 117.06(15)
N2 C6 C7 113.03(14)
N2 C6 C11 112.05(14)
C7 C6 C11 111.91(15)
N2 C6 H6 108.6(12)
C7 C6 H6 110.6(12)
C11 C6 H6 99.8(12)
C6 C7 C8 114.57(16)
C6 C7 H7A 108.6
C8 C7 H7A 108.6
C6 C7 H7B 108.6
C8 C7 H7B 108.6
H7A C7 H7B 107.6
C10 C8 C7 112.46(17)
C10 C8 C9 108.81(18)
C7 C8 C9 108.83(19)
C10 C8 H8 108.9
C7 C8 H8 108.9
C9 C8 H8 108.9
C8 C9 H9A 109.5
C8 C9 H9B 109.5
H9A C9 H9B 109.5
C8 C9 H9C 109.5
H9A C9 H9C 109.5
H9B C9 H9C 109.5
C8 C10 H10A 109.5
C8 C10 H10B 109.5
H10A C10 H10B 109.5
C8 C10 H10C 109.5
H10A C10 H10C 109.5
H10B C10 H10C 109.5
O4 C11 N3 122.69(17)
O4 C11 C6 121.04(16)
N3 C11 C6 116.06(15)
N3 C12 C13 110.50(14)
N3 C12 C17 108.76(13)
C13 C12 C17 112.12(14)
N3 C12 H12 107.9(11)
C13 C12 H12 110.3(11)
C17 C12 H12 107.1(10)
C14 C13 C12 111.31(15)
C14 C13 C15 111.63(15)
C12 C13 C15 108.82(14)
C14 C13 H13 108.3
C12 C13 H13 108.3
C15 C13 H13 108.3
C13 C14 H14A 109.5
C13 C14 H14B 109.5
H14A C14 H14B 109.5
C13 C14 H14C 109.5
H14A C14 H14C 109.5
H14B C14 H14C 109.5
C16 C15 C13 113.53(16)
C16 C15 H15A 108.9
C13 C15 H15A 108.9
C16 C15 H15B 108.9
C13 C15 H15B 108.9
H15A C15 H15B 107.7
C15 C16 H16A 109.5
C15 C16 H16B 109.5
H16A C16 H16B 109.5
C15 C16 H16C 109.5
H16A C16 H16C 109.5
H16B C16 H16C 109.5
O5 C17 N4 121.67(15)
O5 C17 C12 120.22(15)
N4 C17 C12 118.10(15)
N4 C18 C19 103.72(14)
N4 C18 H18A 111.0
C19 C18 H18A 111.0
N4 C18 H18B 111.0
C19 C18 H18B 111.0
H18A C18 H18B 109.0
C18 C19 C20 103.97(14)
C18 C19 H19A 111.0
C20 C19 H19A 111.0
C18 C19 H19B 111.0
C20 C19 H19B 111.0
H19A C19 H19B 109.0
C19 C20 C21 102.90(14)
C19 C20 H20A 111.2
C21 C20 H20A 111.2
C19 C20 H20B 111.2
C21 C20 H20B 111.2
H20A C20 H20B 109.1
N4 C21 C22 109.56(13)
N4 C21 C20 102.95(13)
C22 C21 C20 110.84(13)
N4 C21 H21 108.6(11)
C22 C21 H21 112.2(11)
C20 C21 H21 112.2(11)
O6 C22 N5 121.66(16)
O6 C22 C21 121.19(15)
N5 C22 C21 117.13(14)
N5 C23 C24 103.72(14)
N5 C23 H23A 111.0
C24 C23 H23A 111.0
N5 C23 H23B 111.0
C24 C23 H23B 111.0
H23A C23 H23B 109.0
C23 C24 C25 103.64(14)
C23 C24 H24A 111.0
C25 C24 H24A 111.0
C23 C24 H24B 111.0
C25 C24 H24B 111.0
H24A C24 H24B 109.0
C24 C25 C26 103.04(14)
C24 C25 H25A 111.2
C26 C25 H25A 111.2
C24 C25 H25B 111.2
C26 C25 H25B 111.2
H25A C25 H25B 109.1
N5 C26 C27 113.61(14)
N5 C26 C25 102.78(14)
C27 C26 C25 109.21(14)
N5 C26 H26 109.7(12)
C27 C26 H26 107.6(12)
C25 C26 H26 114.0(12)
O7 C27 N6 123.03(16)
O7 C27 C26 119.81(15)
N6 C27 C26 117.15(15)
N6 C28 C36 113.61(14)
N6 C28 C29 110.30(14)
C36 C28 C29 110.23(14)
N6 C28 H28 109.5(11)
C36 C28 H28 104.4(11)
C29 C28 H28 108.5(11)
C30 C29 C28 112.32(14)
C30 C29 H29A 109.1
C28 C29 H29A 109.1
C30 C29 H29B 109.1
C28 C29 H29B 109.1
H29A C29 H29B 107.9
C31 C30 C35 118.92(18)
C31 C30 C29 120.46(17)
C35 C30 C29 120.60(18)
C30 C31 C32 120.4(2)
C30 C31 H31 119.8
C32 C31 H31 119.8
C33 C32 C31 119.9(2)
C33 C32 H32 120.1
C31 C32 H32 120.1
C34 C33 C32 120.0(2)
C34 C33 H33 120.0
C32 C33 H33 120.0
C33 C34 C35 120.3(2)
C33 C34 H34 119.8
C35 C34 H34 119.8
C30 C35 C34 120.4(2)
C30 C35 H35 119.8
C34 C35 H35 119.8
O8 C36 N7 122.91(16)
O8 C36 C28 119.37(15)
N7 C36 C28 117.70(15)
N7 C37 C38 111.54(14)
N7 C37 C45 112.25(14)
C38 C37 C45 112.20(14)
N7 C37 H37 104.6(11)
C38 C37 H37 110.5(11)
C45 C37 H37 105.3(11)
C39 C38 C37 112.82(15)
C39 C38 H38A 109.0
C37 C38 H38A 109.0
C39 C38 H38B 109.0
C37 C38 H38B 109.0
H38A C38 H38B 107.8
C40 C39 C44 118.00(17)
C40 C39 C38 119.48(17)
C44 C39 C38 122.51(16)
C41 C40 C39 121.30(19)
C41 C40 H40 119.3
C39 C40 H40 119.3
C40 C41 C42 119.86(19)
C40 C41 H41 120.1
C42 C41 H41 120.1
C43 C42 C41 119.66(19)
C43 C42 H42 120.2
C41 C42 H42 120.2
C42 C43 C44 119.90(18)
C42 C43 H43 120.1
C44 C43 H43 120.1
C43 C44 C39 121.27(17)
C43 C44 H44 119.4
C39 C44 H44 119.4
O9 C45 N8 123.35(16)
O9 C45 C37 122.02(16)
N8 C45 C37 114.53(15)
N8 C46 C50 111.81(14)
N8 C46 C47 110.13(14)
C50 C46 C47 111.71(14)
N8 C46 H46 107.8(12)
C50 C46 H46 104.8(12)
C47 C46 H46 110.4(13)
C49 C47 C48 110.37(16)
C49 C47 C46 112.55(15)
C48 C47 C46 109.58(16)
C49 C47 H47 108.1
C48 C47 H47 108.1
C46 C47 H47 108.1
C47 C48 H48A 109.5
C47 C48 H48B 109.5
H48A C48 H48B 109.5
C47 C48 H48C 109.5
H48A C48 H48C 109.5
H48B C48 H48C 109.5
C47 C49 H49A 109.5
C47 C49 H49B 109.5
H49A C49 H49B 109.5
C47 C49 H49C 109.5
H49A C49 H49C 109.5
H49B C49 H49C 109.5
O10 C50 N9 123.05(16)
O10 C50 C46 120.92(15)
N9 C50 C46 115.99(15)
N9 C51 C56 108.42(13)
N9 C51 C52 112.31(13)
C56 C51 C52 109.55(14)
N9 C51 H51 107.2(11)
C56 C51 H51 108.9(11)
C52 C51 H51 110.4(11)
C53 C52 C54 112.50(15)
C53 C52 C51 109.27(14)
C54 C52 C51 110.55(14)
C53 C52 H52 108.1
C54 C52 H52 108.1
C51 C52 H52 108.1
C52 C53 H53A 109.5
C52 C53 H53B 109.5
H53A C53 H53B 109.5
C52 C53 H53C 109.5
H53A C53 H53C 109.5
H53B C53 H53C 109.5
C55 C54 C52 114.49(16)
C55 C54 H54A 108.6
C52 C54 H54A 108.6
C55 C54 H54B 108.6
C52 C54 H54B 108.6
H54A C54 H54B 107.6
C54 C55 H55A 109.5
C54 C55 H55B 109.5
H55A C55 H55B 109.5
C54 C55 H55C 109.5
H55A C55 H55C 109.5
H55B C55 H55C 109.5
O11 C56 N1 122.02(15)
O11 C56 C51 120.54(15)
N1 C56 C51 117.44(14)
C61 O60 H60 111(2)
O60 C61 C62 111.15(17)
O60 C61 H61A 109.4
C62 C61 H61A 109.4
O60 C61 H61B 109.4
C62 C61 H61B 109.4
H61A C61 H61B 108.0
C61 C62 C63 112.68(18)
C61 C62 H62A 109.1
C63 C62 H62A 109.1
C61 C62 H62B 109.1
C63 C62 H62B 109.1
H62A C62 H62B 107.8
C64 C63 C62 114.02(19)
C64 C63 H63A 108.7
C62 C63 H63A 108.7
C64 C63 H63B 108.7
C62 C63 H63B 108.7
H63A C63 H63B 107.6
C63 C64 H64A 109.5
C63 C64 H64B 109.5
H64A C64 H64B 109.5
C63 C64 H64C 109.5
H64A C64 H64C 109.5
H64B C64 H64C 109.5
C71A O70A H70A 109.5
O70A C71A C72 109.9(2)
O70A C71A H71A 109.7
C72 C71A H71A 109.7
O70A C71A H71B 109.7
C72 C71A H71B 109.7
H71A C71A H71B 108.2
C71B O70B H70B 109.5
C72 C71B O70B 100.5(13)
C72 C71B H71C 111.7
O70B C71B H71C 111.7
C72 C71B H71D 111.7
O70B C71B H71D 111.7
H71C C71B H71D 109.4
C71B C72 C73 94.6(10)
C73 C72 C71A 114.8(2)
C71B C72 H72A 141.9
C73 C72 H72A 108.6
C71A C72 H72A 108.6
C71B C72 H72B 92.3
C73 C72 H72B 108.6
C71A C72 H72B 108.6
H72A C72 H72B 107.5
C72 C73 C74 113.7(2)
C72 C73 H73A 108.8
C74 C73 H73A 108.8
C72 C73 H73B 108.8
C74 C73 H73B 108.8
H73A C73 H73B 107.7
C73 C74 H74A 109.5
C73 C74 H74B 109.5
H74A C74 H74B 109.5
C73 C74 H74C 109.5
H74A C74 H74C 109.5
H74B C74 H74C 109.5
H80A O80 H80B 92(2)

loop_
_geom_bond_atom_site_label_1
_geom_bond_atom_site_label_2
_geom_bond_distance
S1 O2 1.4398(14)
S1 O1 1.4509(16)
S1 C4 1.756(2)
S1 C3 1.7772(18)
O3 C5 1.234(2)
O4 C11 1.225(2)
O5 C17 1.248(2)
O6 C22 1.228(2)
O7 C27 1.231(2)
O8 C36 1.231(2)
O9 C45 1.223(2)
O10 C50 1.225(2)
O11 C56 1.234(2)
N1 C56 1.352(2)
N1 C1 1.469(2)
N1 H1D 0.85(3)
N2 C5 1.341(2)
N2 C6 1.463(2)
N2 H2D 0.81(2)
N3 C11 1.345(2)
N3 C12 1.462(2)
N3 H3D 0.91(3)
N4 C17 1.327(2)
N4 C21 1.468(2)
N4 C18 1.479(2)
N5 C22 1.352(2)
N5 C26 1.465(2)
N5 C23 1.485(2)
N6 C27 1.343(2)
N6 C28 1.456(2)
N6 H6D 0.84(3)
N7 C36 1.342(2)
N7 C37 1.463(2)
N7 H7D 0.84(2)
N8 C45 1.344(2)
N8 C46 1.452(2)
N8 H8D 0.82(2)
N9 C50 1.352(2)
N9 C51 1.455(2)
N9 H9D 0.72(2)
C1 C2 1.532(2)
C1 C5 1.535(2)
C1 H1 0.96(2)
C2 C3 1.523(2)
C2 H2A 0.9900
C2 H2B 0.9900
C3 H3A 0.9900
C3 H3B 0.9900
C4 H4A 0.9800
C4 H4B 0.9800
C4 H4C 0.9800
C6 C7 1.524(2)
C6 C11 1.539(2)
C6 H6 0.95(2)
C7 C8 1.533(3)
C7 H7A 0.9900
C7 H7B 0.9900
C8 C10 1.510(3)
C8 C9 1.537(3)
C8 H8 1.0000
C9 H9A 0.9800
C9 H9B 0.9800
C9 H9C 0.9800
C10 H10A 0.9800
C10 H10B 0.9800
C10 H10C 0.9800
C12 C13 1.538(2)
C12 C17 1.538(2)
C12 H12 1.003(19)
C13 C14 1.526(2)
C13 C15 1.542(2)
C13 H13 1.0000
C14 H14A 0.9800
C14 H14B 0.9800
C14 H14C 0.9800
C15 C16 1.525(3)
C15 H15A 0.9900
C15 H15B 0.9900
C16 H16A 0.9800
C16 H16B 0.9800
C16 H16C 0.9800
C18 C19 1.524(2)
C18 H18A 0.9900
C18 H18B 0.9900
C19 C20 1.532(3)
C19 H19A 0.9900
C19 H19B 0.9900
C20 C21 1.542(2)
C20 H20A 0.9900
C20 H20B 0.9900
C21 C22 1.533(2)
C21 H21 1.01(2)
C23 C24 1.527(3)
C23 H23A 0.9900
C23 H23B 0.9900
C24 C25 1.531(3)
C24 H24A 0.9900
C24 H24B 0.9900
C25 C26 1.543(2)
C25 H25A 0.9900
C25 H25B 0.9900
C26 C27 1.532(3)
C26 H26 0.99(2)
C28 C36 1.530(2)
C28 C29 1.531(2)
C28 H28 0.97(2)
C29 C30 1.512(3)
C29 H29A 0.9900
C29 H29B 0.9900
C30 C31 1.386(3)
C30 C35 1.388(3)
C31 C32 1.396(3)
C31 H31 0.9500
C32 C33 1.384(4)
C32 H32 0.9500
C33 C34 1.370(4)
C33 H33 0.9500
C34 C35 1.391(3)
C34 H34 0.9500
C35 H35 0.9500
C37 C38 1.534(2)
C37 C45 1.538(2)
C37 H37 0.98(2)
C38 C39 1.505(3)
C38 H38A 0.9900
C38 H38B 0.9900
C39 C40 1.386(3)
C39 C44 1.390(3)
C40 C41 1.385(3)
C40 H40 0.9500
C41 C42 1.386(3)
C41 H41 0.9500
C42 C43 1.382(3)
C42 H42 0.9500
C43 C44 1.385(3)
C43 H43 0.9500
C44 H44 0.9500
C46 C50 1.529(2)
C46 C47 1.544(2)
C46 H46 0.96(2)
C47 C49 1.527(3)
C47 C48 1.531(3)
C47 H47 1.0000
C48 H48A 0.9800
C48 H48B 0.9800
C48 H48C 0.9800
C49 H49A 0.9800
C49 H49B 0.9800
C49 H49C 0.9800
C51 C56 1.523(2)
C51 C52 1.549(2)
C51 H51 1.01(2)
C52 C53 1.526(2)
C52 C54 1.531(3)
C52 H52 1.0000
C53 H53A 0.9800
C53 H53B 0.9800
C53 H53C 0.9800
C54 C55 1.521(3)
C54 H54A 0.9900
C54 H54B 0.9900
C55 H55A 0.9800
C55 H55B 0.9800
C55 H55C 0.9800
O60 C61 1.426(3)
O60 H60 0.86(3)
C61 C62 1.510(3)
C61 H61A 0.9900
C61 H61B 0.9900
C62 C63 1.514(3)
C62 H62A 0.9900
C62 H62B 0.9900
C63 C64 1.509(3)
C63 H63A 0.9900
C63 H63B 0.9900
C64 H64A 0.9800
C64 H64B 0.9800
C64 H64C 0.9800
O70A C71A 1.431(3)
O70A H70A 0.8400
C71A C72 1.529(4)
C71A H71A 0.9900
C71A H71B 0.9900
O70B C71B 1.52(2)
O70B H70B 0.8400
C71B C72 1.436(19)
C71B H71C 0.9900
C71B H71D 0.9900
C72 C73 1.509(3)
C72 H72A 0.9900
C72 H72B 0.9900
C73 C74 1.516(4)
C73 H73A 0.9900
C73 H73B 0.9900
C74 H74A 0.9800
C74 H74B 0.9800
C74 H74C 0.9800
O80 H80A 0.99(4)
O80 H80B 0.97(3)

loop_
_geom_hbond_atom_site_label_D
_geom_hbond_atom_site_label_H
_geom_hbond_atom_site_label_A
_geom_hbond_site_symmetry_A
_geom_hbond_distance_DH
_geom_hbond_distance_HA
_geom_hbond_distance_DA
_geom_hbond_angle_DHA
_geom_hbond_publ_flag
N1 H1D O3 3_555 0.85(3) 2.21(3) 3.043(3) 163(2) y
N2 H2D O1 3_555 0.81(2) 2.29(2) 2.972(3) 141(2) y
N3 H3D O11 . 0.91(3) 2.16(3) 3.005(2) 154(2) y
N7 H7D O5 . 0.84(2) 2.14(2) 2.862(3) 144(2) y
N8 H8D O60 . 0.82(2) 2.07(2) 2.847(2) 161(2) y
N9 H9D O60 . 0.72(2) 2.49(2) 3.203(2) 169(2) y
O60 H60 O5 . 0.86(3) 1.91(3) 2.761(2) 170(3) y
O70A H70A O6 4_545 0.84 2.18 2.795(2) 130 y
O80 H80A O7 2_565 0.99(4) 1.95(4) 2.906(2) 159(3) y
O80 H80B O8 4_645 0.97(3) 1.95(3) 2.869(2) 157(3) y

loop_
_geom_torsion_atom_site_label_1
_geom_torsion_atom_site_label_2
_geom_torsion_atom_site_label_3
_geom_torsion_atom_site_label_4
_geom_torsion
C56 N1 C1 C2 -69.93(18)
C56 N1 C1 C5 54.3(2)
N1 C1 C2 C3 -68.07(17)
C5 C1 C2 C3 165.78(13)
C1 C2 C3 S1 168.11(11)
O2 S1 C3 C2 -60.58(14)
O1 S1 C3 C2 68.19(13)
C4 S1 C3 C2 -175.86(12)
C6 N2 C5 O3 -2.1(2)
C6 N2 C5 C1 175.65(14)
N1 C1 C5 O3 -142.96(15)
C2 C1 C5 O3 -17.5(2)
N1 C1 C5 N2 39.23(19)
C2 C1 C5 N2 164.67(14)
C5 N2 C6 C7 -71.9(2)
C5 N2 C6 C11 55.7(2)
N2 C6 C7 C8 -68.8(2)
C11 C6 C7 C8 163.58(15)
C6 C7 C8 C10 -68.9(2)
C6 C7 C8 C9 170.50(19)
C12 N3 C11 O4 7.0(3)
C12 N3 C11 C6 -178.29(14)
N2 C6 C11 O4 -149.19(17)
C7 C6 C11 O4 -21.0(2)
N2 C6 C11 N3 36.0(2)
C7 C6 C11 N3 164.14(15)
C11 N3 C12 C13 146.05(15)
C11 N3 C12 C17 -90.48(18)
N3 C12 C13 C14 163.62(14)
C17 C12 C13 C14 42.1(2)
N3 C12 C13 C15 -72.95(18)
C17 C12 C13 C15 165.55(14)
C14 C13 C15 C16 -69.6(2)
C12 C13 C15 C16 167.21(15)
C21 N4 C17 O5 0.8(2)
C18 N4 C17 O5 -178.07(16)
C21 N4 C17 C12 -179.28(14)
C18 N4 C17 C12 1.8(3)
N3 C12 C17 O5 -63.5(2)
C13 C12 C17 O5 59.0(2)
N3 C12 C17 N4 116.64(17)
C13 C12 C17 N4 -120.86(17)
C17 N4 C18 C19 171.41(16)
C21 N4 C18 C19 -7.56(19)
N4 C18 C19 C20 28.20(18)
C18 C19 C20 C21 -38.05(18)
C17 N4 C21 C22 -77.03(19)
C18 N4 C21 C22 102.01(16)
C17 N4 C21 C20 164.98(15)
C18 N4 C21 C20 -15.97(18)
C19 C20 C21 N4 32.78(16)
C19 C20 C21 C22 -84.29(16)
C26 N5 C22 O6 -176.63(16)
C23 N5 C22 O6 -8.3(2)
C26 N5 C22 C21 1.7(2)
C23 N5 C22 C21 170.00(15)
N4 C21 C22 O6 -19.1(2)
C20 C21 C22 O6 93.81(19)
N4 C21 C22 N5 162.59(14)
C20 C21 C22 N5 -84.48(18)
C22 N5 C23 C24 -176.92(15)
C26 N5 C23 C24 -7.11(19)
N5 C23 C24 C25 28.18(18)
C23 C24 C25 C26 -38.51(18)
C22 N5 C26 C27 -89.54(19)
C23 N5 C26 C27 101.19(17)
C22 N5 C26 C25 152.60(16)
C23 N5 C26 C25 -16.67(18)
C24 C25 C26 N5 33.60(17)
C24 C25 C26 C27 -87.33(17)
C28 N6 C27 O7 9.6(2)
C28 N6 C27 C26 -169.37(14)
N5 C26 C27 O7 176.69(14)
C25 C26 C27 O7 -69.2(2)
N5 C26 C27 N6 -4.3(2)
C25 C26 C27 N6 109.82(17)
C27 N6 C28 C36 -94.07(18)
C27 N6 C28 C29 141.59(16)
N6 C28 C29 C30 -59.00(19)
C36 C28 C29 C30 174.75(15)
C28 C29 C30 C31 -59.7(2)
C28 C29 C30 C35 121.90(19)
C35 C30 C31 C32 0.4(3)
C29 C30 C31 C32 -178.02(19)
C30 C31 C32 C33 1.5(3)
C31 C32 C33 C34 -1.4(4)
C32 C33 C34 C35 -0.6(4)
C31 C30 C35 C34 -2.4(3)
C29 C30 C35 C34 176.02(19)
C33 C34 C35 C30 2.6(4)
C37 N7 C36 O8 -7.5(3)
C37 N7 C36 C28 174.28(14)
N6 C28 C36 O8 160.55(16)
C29 C28 C36 O8 -75.1(2)
N6 C28 C36 N7 -21.2(2)
C29 C28 C36 N7 103.17(18)
C36 N7 C37 C38 -72.1(2)
C36 N7 C37 C45 54.8(2)
N7 C37 C38 C39 -67.15(19)
C45 C37 C38 C39 165.93(14)
C37 C38 C39 C40 -88.6(2)
C37 C38 C39 C44 91.7(2)
C44 C39 C40 C41 0.3(3)
C38 C39 C40 C41 -179.4(2)
C39 C40 C41 C42 0.6(4)
C40 C41 C42 C43 -0.7(4)
C41 C42 C43 C44 -0.2(3)
C42 C43 C44 C39 1.1(3)
C40 C39 C44 C43 -1.2(3)
C38 C39 C44 C43 178.52(17)
C46 N8 C45 O9 -2.3(2)
C46 N8 C45 C37 174.08(14)
N7 C37 C45 O9 -138.38(16)
C38 C37 C45 O9 -11.8(2)
N7 C37 C45 N8 45.15(19)
C38 C37 C45 N8 171.69(14)
C45 N8 C46 C50 -89.61(19)
C45 N8 C46 C47 145.58(15)
N8 C46 C47 C49 175.97(15)
C50 C46 C47 C49 51.1(2)
N8 C46 C47 C48 -60.82(19)
C50 C46 C47 C48 174.31(15)
C51 N9 C50 O10 4.2(3)
C51 N9 C50 C46 -173.40(14)
N8 C46 C50 O10 140.00(16)
C47 C46 C50 O10 -96.07(19)
N8 C46 C50 N9 -42.4(2)
C47 C46 C50 N9 81.56(18)
C50 N9 C51 C56 -131.06(16)
C50 N9 C51 C52 107.76(17)
N9 C51 C52 C53 -178.01(14)
C56 C51 C52 C53 61.46(18)
N9 C51 C52 C54 -53.68(19)
C56 C51 C52 C54 -174.22(14)
C53 C52 C54 C55 -57.6(2)
C51 C52 C54 C55 179.91(16)
C1 N1 C56 O11 -12.7(2)
C1 N1 C56 C51 166.44(14)
N9 C51 C56 O11 -53.7(2)
C52 C51 C56 O11 69.17(19)
N9 C51 C56 N1 127.18(15)
C52 C51 C56 N1 -109.94(16)
O60 C61 C62 C63 172.53(18)
C61 C62 C63 C64 179.8(2)
O70B C71B C72 C73 -72.0(13)
O70B C71B C72 C71A 58.0(13)
O70A C71A C72 C71B -122.2(14)
O70A C71A C72 C73 -65.0(4)
C71B C72 C73 C74 -155.3(9)
C71A C72 C73 C74 177.1(2)
